data_7119378
loop_
_publ_author_name
'Zhu, Gongming'
'Yang, Junxian'
'Bao, Guangjun'
'Zhang, Ming'
'Li, Jing'
'Li, Yiping'
'Sun, Wangsheng'
'Hong, Liang'
'Wang, Rui'

_publ_section_title
;
 Catalyst-controlled switch of regioselectivity in the asymmetric allylic
 alkylation of oxazolones with MBHCs
;
_journal_issue 50
_journal_name_full 'Chemical Communications'
_journal_page_first 7882
_journal_page_last 7885
_journal_paper_doi 10.1039/c6cc03246j
_journal_volume 52
_journal_year 2016
_chemical_absolute_configuration ad
_chemical_formula_moiety 'C21 H18 Cl N O4'
_chemical_formula_sum 'C21 H18 Cl N O4'
_chemical_formula_weight 383.81
_chemical_name_systematic 'SN2 '
_space_group_crystal_system orthorhombic
_space_group_IT_number 19
_space_group_name_Hall 'P 2ac 2ab'
_space_group_name_H-M_alt 'P 21 21 21'
_symmetry_space_group_name_Hall 'P 2ac 2ab'
_symmetry_space_group_name_H-M 'P 21 21 21'
_atom_sites_solution_hydrogens geom
_atom_sites_solution_primary direct
_atom_sites_solution_secondary difmap
_audit_creation_date 2015-12-18
_audit_creation_method
;
Olex2 1.2
(compiled 2015.09.30 svn.r3233 for OlexSys, GUI svn.r5103)
;
_audit_update_record
;
2016-02-01 deposited with the CCDC.
2016-05-19 downloaded from the CCDC.
;
_cell_angle_alpha 90.00
_cell_angle_beta 90.00
_cell_angle_gamma 90.00
_cell_formula_units_Z 4
_cell_length_a 7.1668(4)
_cell_length_b 12.4455(8)
_cell_length_c 21.2096(12)
_cell_measurement_reflns_used 1258
_cell_measurement_temperature 273.77(10)
_cell_measurement_theta_max 22.6230
_cell_measurement_theta_min 4.0380
_cell_volume 1891.78(19)
_computing_cell_refinement
;
CrysAlisPro, Agilent Technologies,
Version 1.171.37.35 (release 13-08-2014 CrysAlis171 .NET)
(compiled Aug 13 2014,18:06:01)
;
_computing_data_collection
;
CrysAlisPro, Agilent Technologies,
Version 1.171.37.35 (release 13-08-2014 CrysAlis171 .NET)
(compiled Aug 13 2014,18:06:01)
;
_computing_data_reduction
;
CrysAlisPro, Agilent Technologies,
Version 1.171.37.35 (release 13-08-2014 CrysAlis171 .NET)
(compiled Aug 13 2014,18:06:01)
;
_computing_molecular_graphics 'Olex2 (Dolomanov et al., 2009)'
_computing_publication_material 'Olex2 (Dolomanov et al., 2009)'
_computing_structure_refinement 'ShelXL (Sheldrick, 2015)'
_computing_structure_solution 'ShelXS (Sheldrick, 2008)'
_diffrn_ambient_environment air
_diffrn_ambient_temperature 273.77(10)
_diffrn_detector 'CCD plate'
_diffrn_detector_area_resol_mean 16.0733
_diffrn_detector_type Eos
_diffrn_measured_fraction_theta_full 0.996
_diffrn_measured_fraction_theta_max 0.996
_diffrn_measurement_details
;
#__ type_ start__ end____ width___ exp.time_
  1 omega   -9.00   17.00   1.0000    5.0000
omega____ theta____ kappa____ phi______ frames
    -      -16.5229  -99.0000 -150.0000 26

#__ type_ start__ end____ width___ exp.time_
  2 omega   36.00   98.00   1.0000    5.0000
omega____ theta____ kappa____ phi______ frames
    -       21.2104 -178.0000  150.0000 62

#__ type_ start__ end____ width___ exp.time_
  3 omega   27.00   91.00   1.0000    5.0000
omega____ theta____ kappa____ phi______ frames
    -       21.2104   77.0000 -120.0000 64
;
_diffrn_measurement_device 'four-circle diffractometer'
_diffrn_measurement_device_type 'SuperNova, Dual, Cu at zero, Eos'
_diffrn_measurement_method '\w scans'
_diffrn_orient_matrix_UB_11 -0.0933594000
_diffrn_orient_matrix_UB_12 0.0147314000
_diffrn_orient_matrix_UB_13 0.0069771000
_diffrn_orient_matrix_UB_21 -0.0240816000
_diffrn_orient_matrix_UB_22 -0.0064023000
_diffrn_orient_matrix_UB_23 -0.0321996000
_diffrn_orient_matrix_UB_31 -0.0222963000
_diffrn_orient_matrix_UB_32 -0.0547189000
_diffrn_orient_matrix_UB_33 0.0056356000
_diffrn_radiation_monochromator mirror
_diffrn_radiation_probe x-ray
_diffrn_radiation_type MoK\a
_diffrn_radiation_wavelength 0.71073
_diffrn_reflns_av_R_equivalents 0.0259
_diffrn_reflns_av_unetI/netI 0.0643
_diffrn_reflns_limit_h_max 5
_diffrn_reflns_limit_h_min -8
_diffrn_reflns_limit_k_max 15
_diffrn_reflns_limit_k_min -14
_diffrn_reflns_limit_l_max 12
_diffrn_reflns_limit_l_min -26
_diffrn_reflns_number 5160
_diffrn_reflns_theta_full 26.01
_diffrn_reflns_theta_max 26.01
_diffrn_reflns_theta_min 3.42
_diffrn_source 'SuperNova (Mo) X-ray Source'
_exptl_absorpt_coefficient_mu 0.228
_exptl_absorpt_correction_T_max 1.00000
_exptl_absorpt_correction_T_min 0.95613
_exptl_absorpt_correction_type multi-scan
_exptl_absorpt_process_details
;
CrysAlisPro, Agilent Technologies,
Version 1.171.37.35 (release 13-08-2014 CrysAlis171 .NET)
(compiled Aug 13 2014,18:06:01)
Empirical absorption correction using spherical harmonics,
 implemented in SCALE3 ABSPACK scaling algorithm.
;
_exptl_crystal_colour 'clear light colourless'
_exptl_crystal_colour_lustre clear
_exptl_crystal_colour_modifier light
_exptl_crystal_colour_primary colourless
_exptl_crystal_density_diffrn 1.348
_exptl_crystal_density_method 'not measured'
_exptl_crystal_description block
_exptl_crystal_F_000 800
_exptl_crystal_size_max 0.23
_exptl_crystal_size_mid 0.21
_exptl_crystal_size_min 0.17
_refine_diff_density_max 0.214
_refine_diff_density_min -0.163
_refine_diff_density_rms 0.038
_refine_ls_abs_structure_details 'Flack H D (1983), Acta Cryst. A39, 876-881'
_refine_ls_abs_structure_Flack 0.06(9)
_refine_ls_extinction_method none
_refine_ls_goodness_of_fit_ref 1.025
_refine_ls_hydrogen_treatment constr
_refine_ls_matrix_type full
_refine_ls_number_parameters 246
_refine_ls_number_reflns 3555
_refine_ls_number_restraints 0
_refine_ls_restrained_S_all 1.025
_refine_ls_R_factor_all 0.0827
_refine_ls_R_factor_gt 0.0538
_refine_ls_shift/su_max 0.000
_refine_ls_shift/su_mean 0.000
_refine_ls_structure_factor_coef Fsqd
_refine_ls_weighting_details 'calc w=1/[\s^2^(Fo^2^)+(0.0378P)^2^+0.0000P] where P=(Fo^2^+2Fc^2^)/3'
_refine_ls_weighting_scheme calc
_refine_ls_wR_factor_gt 0.0962
_refine_ls_wR_factor_ref 0.1143
_reflns_number_gt 2476
_reflns_number_total 3555
_reflns_threshold_expression >2sigma(I)
_cod_data_source_file c6cc03246j2.cif
_cod_data_source_block zhugm_1217_2
_cod_database_code 7119378
_reflns_odcompleteness_completeness 99.33
_reflns_odcompleteness_iscentric 1
_reflns_odcompleteness_theta 26.32
_olex2_refinement_description
;
1. Fixed Uiso
 At 1.2 times of:
  All C(H) groups, All C(H,H) groups
 At 1.5 times of:
  All C(H,H,H) groups
2.a Secondary CH2 refined with riding coordinates:
 C11(H11A,H11B)
2.b Aromatic/amide H refined with riding coordinates:
 C2(H2), C3(H3), C4(H4), C5(H5), C7(H7), C17(H17), C18(H18), C19(H19),
 C20(H20), C21(H21)
2.c Idealised Me refined as rotating group:
 C10(H10A,H10B,H10C), C13(H13A,H13B,H13C)
;
_olex2_date_sample_data_collection 2015-12-18
_olex2_submission_special_instructions 'No special instructions were received'

loop_
_space_group_symop_id
_space_group_symop_operation_xyz
1 'x, y, z'
2 '-x+1/2, -y, z+1/2'
3 'x+1/2, -y+1/2, -z'
4 '-x, y+1/2, -z+1/2'

loop_
_atom_site_label
_atom_site_type_symbol
_atom_site_fract_x
_atom_site_fract_y
_atom_site_fract_z
_atom_site_U_iso_or_equiv
_atom_site_adp_type
_atom_site_occupancy
_atom_site_calc_flag
_atom_site_disorder_assembly
_atom_site_disorder_group
_atom_site_refinement_flags_posn
Cl1 Cl 0.66797(14) 0.10948(7) 0.09796(4) 0.0684(3) Uani 1 d . . .
O1 O 0.2536(3) -0.08357(15) 0.19609(8) 0.0462(5) Uani 1 d . . .
O2 O 0.2458(4) 0.02756(19) 0.34645(11) 0.0802(8) Uani 1 d . . .
O3 O 0.7503(4) 0.09258(18) 0.31094(9) 0.0703(7) Uani 1 d . . .
O4 O 0.6783(4) -0.0439(2) 0.37458(10) 0.0822(8) Uani 1 d . . .
N1 N 0.2125(4) 0.07958(19) 0.24177(12) 0.0527(7) Uani 1 d . . .
C1 C 0.6668(4) -0.0300(2) 0.09317(14) 0.0495(8) Uani 1 d . . .
C2 C 0.6473(6) -0.0770(3) 0.03497(15) 0.0744(12) Uani 1 d . . .
H2 H 0.6330 -0.0349 -0.0009 0.089 Uiso 1 calc . . R
C3 C 0.6493(8) -0.1876(3) 0.03044(16) 0.0906(15) Uani 1 d . . .
H3 H 0.6346 -0.2204 -0.0086 0.109 Uiso 1 calc . . R
C4 C 0.6728(6) -0.2491(3) 0.08336(16) 0.0794(12) Uani 1 d . . .
H4 H 0.6772 -0.3236 0.0799 0.095 Uiso 1 calc . . R
C5 C 0.6898(5) -0.2017(3) 0.14121(14) 0.0589(9) Uani 1 d . . .
H5 H 0.7051 -0.2446 0.1767 0.071 Uiso 1 calc . . R
C6 C 0.6848(4) -0.0905(2) 0.14820(13) 0.0443(7) Uani 1 d . . .
C7 C 0.7061(4) -0.0381(2) 0.20981(13) 0.0443(7) Uani 1 d . . .
H7 H 0.7868 0.0204 0.2110 0.053 Uiso 1 calc . . R
C8 C 0.6249(4) -0.0635(2) 0.26420(13) 0.0432(8) Uani 1 d . . .
C9 C 0.6842(5) -0.0053(3) 0.32263(14) 0.0527(8) Uani 1 d . . .
C10 C 0.8192(6) 0.1513(3) 0.36504(15) 0.0835(13) Uani 1 d . . .
H10A H 0.8595 0.2214 0.3520 0.125 Uiso 1 calc . . GR
H10B H 0.9224 0.1132 0.3833 0.125 Uiso 1 calc . . GR
H10C H 0.7214 0.1582 0.3957 0.125 Uiso 1 calc . . GR
C11 C 0.4753(4) -0.1465(3) 0.27469(14) 0.0489(8) Uani 1 d . . .
H11A H 0.4844 -0.1727 0.3177 0.059 Uiso 1 calc . . R
H11B H 0.4979 -0.2068 0.2467 0.059 Uiso 1 calc . . R
C12 C 0.2774(4) -0.1050(2) 0.26351(12) 0.0444(7) Uani 1 d . . .
C13 C 0.1308(5) -0.1837(3) 0.28541(16) 0.0646(10) Uani 1 d . . .
H13A H 0.0114 -0.1630 0.2688 0.097 Uiso 1 calc . . GR
H13B H 0.1257 -0.1836 0.3306 0.097 Uiso 1 calc . . GR
H13C H 0.1619 -0.2544 0.2707 0.097 Uiso 1 calc . . GR
C14 C 0.2448(5) 0.0067(3) 0.29069(16) 0.0563(9) Uani 1 d . . .
C15 C 0.2189(4) 0.0229(2) 0.19063(14) 0.0442(7) Uani 1 d . . .
C16 C 0.1896(4) 0.0621(2) 0.12658(15) 0.0476(8) Uani 1 d . . .
C17 C 0.1652(6) -0.0071(3) 0.07680(16) 0.0686(11) Uani 1 d . . .
H17 H 0.1679 -0.0810 0.0834 0.082 Uiso 1 calc . . R
C18 C 0.1365(7) 0.0337(3) 0.01662(17) 0.0895(14) Uani 1 d . . .
H18 H 0.1183 -0.0127 -0.0172 0.107 Uiso 1 calc . . R
C19 C 0.1353(7) 0.1435(4) 0.00714(19) 0.0877(13) Uani 1 d . . .
H19 H 0.1167 0.1706 -0.0332 0.105 Uiso 1 calc . . R
C20 C 0.1610(6) 0.2127(3) 0.05613(18) 0.0726(11) Uani 1 d . . .
H20 H 0.1616 0.2865 0.0491 0.087 Uiso 1 calc . . R
C21 C 0.1860(5) 0.1731(3) 0.11593(16) 0.0559(9) Uani 1 d . . .
H21 H 0.2007 0.2202 0.1496 0.067 Uiso 1 calc . . R

loop_
_atom_site_aniso_label
_atom_site_aniso_U_11
_atom_site_aniso_U_22
_atom_site_aniso_U_33
_atom_site_aniso_U_23
_atom_site_aniso_U_13
_atom_site_aniso_U_12
Cl1 0.0904(6) 0.0504(5) 0.0643(6) 0.0114(4) 0.0044(5) -0.0025(5)
O1 0.0604(12) 0.0353(12) 0.0427(12) 0.0006(8) -0.0029(11) 0.0032(11)
O2 0.120(2) 0.0728(18) 0.0480(14) -0.0125(12) 0.0056(15) 0.0227(19)
O3 0.114(2) 0.0552(15) 0.0418(13) -0.0020(10) -0.0142(14) -0.0196(16)
O4 0.121(2) 0.0849(18) 0.0408(13) 0.0129(12) -0.0131(15) -0.0232(19)
N1 0.0655(17) 0.0401(15) 0.0525(16) -0.0032(12) 0.0015(14) 0.0125(15)
C1 0.0602(19) 0.0450(18) 0.0433(18) 0.0026(14) 0.0073(18) -0.0006(18)
C2 0.114(3) 0.071(3) 0.0387(19) 0.0050(16) 0.006(2) -0.005(3)
C3 0.158(5) 0.074(3) 0.039(2) -0.0116(18) 0.011(3) -0.015(3)
C4 0.128(3) 0.053(2) 0.057(2) -0.0067(17) 0.016(3) -0.003(3)
C5 0.084(3) 0.049(2) 0.0432(19) 0.0023(14) 0.0084(19) 0.004(2)
C6 0.0474(17) 0.0474(19) 0.0382(16) 0.0010(13) 0.0064(15) -0.0020(18)
C7 0.0488(18) 0.0421(17) 0.0419(16) 0.0045(13) -0.0024(16) -0.0011(16)
C8 0.0538(19) 0.0369(17) 0.0388(17) 0.0043(13) -0.0021(15) 0.0028(16)
C9 0.060(2) 0.057(2) 0.0405(18) 0.0027(15) -0.0041(18) 0.002(2)
C10 0.125(4) 0.071(3) 0.054(2) -0.0182(18) -0.020(2) -0.018(3)
C11 0.0590(18) 0.0404(19) 0.0473(19) 0.0047(15) 0.0012(16) 0.0046(18)
C12 0.0547(18) 0.0393(17) 0.0391(16) 0.0033(13) 0.0005(15) 0.0040(17)
C13 0.063(2) 0.063(2) 0.068(2) 0.0099(18) 0.0030(19) -0.010(2)
C14 0.062(2) 0.052(2) 0.054(2) -0.0030(15) -0.001(2) 0.008(2)
C15 0.0418(17) 0.0353(17) 0.055(2) -0.0001(14) 0.0013(16) 0.0024(16)
C16 0.0505(18) 0.0405(18) 0.0517(18) 0.0028(14) 0.0011(17) 0.0022(18)
C17 0.097(3) 0.052(2) 0.057(2) 0.0026(16) -0.010(2) -0.002(2)
C18 0.147(4) 0.073(3) 0.048(2) 0.0005(19) -0.012(3) 0.010(3)
C19 0.122(4) 0.077(3) 0.064(3) 0.024(2) -0.009(3) 0.007(3)
C20 0.087(3) 0.055(2) 0.075(3) 0.020(2) -0.001(2) 0.005(3)
C21 0.059(2) 0.043(2) 0.066(2) 0.0046(15) -0.0007(19) 0.0036(19)

loop_
_atom_type_symbol
_atom_type_description
_atom_type_scat_dispersion_real
_atom_type_scat_dispersion_imag
_atom_type_scat_source
C C 0.0033 0.0016 'International Tables Vol C Tables 4.2.6.8 and 6.1.1.4'
H H 0.0000 0.0000 'International Tables Vol C Tables 4.2.6.8 and 6.1.1.4'
Cl Cl 0.1484 0.1585 'International Tables Vol C Tables 4.2.6.8 and 6.1.1.4'
N N 0.0061 0.0033 'International Tables Vol C Tables 4.2.6.8 and 6.1.1.4'
O O 0.0106 0.0060 'International Tables Vol C Tables 4.2.6.8 and 6.1.1.4'

loop_
_geom_angle_atom_site_label_1
_geom_angle_atom_site_label_2
_geom_angle_atom_site_label_3
_geom_angle
_geom_angle_site_symmetry_1
_geom_angle_site_symmetry_3
C15 O1 C12 106.4(2) . .
C9 O3 C10 115.8(3) . .
C15 N1 C14 105.2(3) . .
C2 C1 Cl1 118.6(3) . .
C2 C1 C6 122.1(3) . .
C6 C1 Cl1 119.3(2) . .
C1 C2 H2 120.4 . .
C1 C2 C3 119.1(3) . .
C3 C2 H2 120.4 . .
C2 C3 H3 119.9 . .
C4 C3 C2 120.1(3) . .
C4 C3 H3 119.9 . .
C3 C4 H4 119.8 . .
C5 C4 C3 120.3(3) . .
C5 C4 H4 119.8 . .
C4 C5 H5 119.2 . .
C4 C5 C6 121.5(3) . .
C6 C5 H5 119.2 . .
C1 C6 C7 121.0(3) . .
C5 C6 C1 116.7(3) . .
C5 C6 C7 122.2(3) . .
C6 C7 H7 115.8 . .
C8 C7 C6 128.4(3) . .
C8 C7 H7 115.8 . .
C7 C8 C9 118.6(3) . .
C7 C8 C11 127.1(3) . .
C9 C8 C11 114.3(3) . .
O3 C9 C8 112.9(3) . .
O4 C9 O3 123.3(3) . .
O4 C9 C8 123.7(3) . .
O3 C10 H10A 109.5 . .
O3 C10 H10B 109.5 . .
O3 C10 H10C 109.5 . .
H10A C10 H10B 109.5 . .
H10A C10 H10C 109.5 . .
H10B C10 H10C 109.5 . .
C8 C11 H11A 108.8 . .
C8 C11 H11B 108.8 . .
C8 C11 C12 113.9(2) . .
H11A C11 H11B 107.7 . .
C12 C11 H11A 108.8 . .
C12 C11 H11B 108.8 . .
O1 C12 C11 108.7(2) . .
O1 C12 C13 109.7(2) . .
O1 C12 C14 100.7(2) . .
C13 C12 C11 112.3(2) . .
C13 C12 C14 111.7(3) . .
C14 C12 C11 113.1(3) . .
C12 C13 H13A 109.5 . .
C12 C13 H13B 109.5 . .
C12 C13 H13C 109.5 . .
H13A C13 H13B 109.5 . .
H13A C13 H13C 109.5 . .
H13B C13 H13C 109.5 . .
O2 C14 N1 126.0(3) . .
O2 C14 C12 124.4(3) . .
N1 C14 C12 109.7(3) . .
O1 C15 C16 115.7(3) . .
N1 C15 O1 117.9(3) . .
N1 C15 C16 126.3(3) . .
C17 C16 C15 121.6(3) . .
C17 C16 C21 119.5(3) . .
C21 C16 C15 118.9(3) . .
C16 C17 H17 120.1 . .
C16 C17 C18 119.7(3) . .
C18 C17 H17 120.1 . .
C17 C18 H18 120.1 . .
C19 C18 C17 119.8(4) . .
C19 C18 H18 120.1 . .
C18 C19 H19 119.5 . .
C20 C19 C18 120.9(4) . .
C20 C19 H19 119.5 . .
C19 C20 H20 120.2 . .
C19 C20 C21 119.7(3) . .
C21 C20 H20 120.2 . .
C16 C21 H21 119.8 . .
C20 C21 C16 120.4(3) . .
C20 C21 H21 119.8 . .

loop_
_geom_bond_atom_site_label_1
_geom_bond_atom_site_label_2
_geom_bond_distance
_geom_bond_site_symmetry_2
Cl1 C1 1.739(3) .
O1 C12 1.464(3) .
O1 C15 1.353(3) .
O2 C14 1.211(4) .
O3 C9 1.330(4) .
O3 C10 1.447(3) .
O4 C9 1.203(3) .
N1 C14 1.397(4) .
N1 C15 1.295(3) .
C1 C2 1.373(4) .
C1 C6 1.395(4) .
C2 H2 0.9300 .
C2 C3 1.380(5) .
C3 H3 0.9300 .
C3 C4 1.369(5) .
C4 H4 0.9300 .
C4 C5 1.367(4) .
C5 H5 0.9300 .
C5 C6 1.392(4) .
C6 C7 1.468(4) .
C7 H7 0.9300 .
C7 C8 1.330(4) .
C8 C9 1.497(4) .
C8 C11 1.505(4) .
C10 H10A 0.9600 .
C10 H10B 0.9600 .
C10 H10C 0.9600 .
C11 H11A 0.9700 .
C11 H11B 0.9700 .
C11 C12 1.528(4) .
C12 C13 1.510(4) .
C12 C14 1.523(4) .
C13 H13A 0.9600 .
C13 H13B 0.9600 .
C13 H13C 0.9600 .
C15 C16 1.459(4) .
C16 C17 1.374(4) .
C16 C21 1.399(4) .
C17 H17 0.9300 .
C17 C18 1.389(5) .
C18 H18 0.9300 .
C18 C19 1.381(5) .
C19 H19 0.9300 .
C19 C20 1.362(5) .
C20 H20 0.9300 .
C20 C21 1.373(4) .
C21 H21 0.9300 .

loop_
_geom_torsion_atom_site_label_1
_geom_torsion_atom_site_label_2
_geom_torsion_atom_site_label_3
_geom_torsion_atom_site_label_4
_geom_torsion
_geom_torsion_site_symmetry_1
_geom_torsion_site_symmetry_2
_geom_torsion_site_symmetry_3
_geom_torsion_site_symmetry_4
Cl1 C1 C2 C3 178.9(4) . . . .
Cl1 C1 C6 C5 -177.7(3) . . . .
Cl1 C1 C6 C7 -0.5(4) . . . .
O1 C12 C14 O2 177.9(3) . . . .
O1 C12 C14 N1 -1.5(3) . . . .
O1 C15 C16 C17 11.3(5) . . . .
O1 C15 C16 C21 -168.8(3) . . . .
N1 C15 C16 C17 -167.8(3) . . . .
N1 C15 C16 C21 12.2(5) . . . .
C1 C2 C3 C4 -0.8(8) . . . .
C1 C6 C7 C8 137.3(3) . . . .
C2 C1 C6 C5 2.5(5) . . . .
C2 C1 C6 C7 179.8(3) . . . .
C2 C3 C4 C5 1.6(8) . . . .
C3 C4 C5 C6 -0.3(7) . . . .
C4 C5 C6 C1 -1.7(6) . . . .
C4 C5 C6 C7 -178.9(3) . . . .
C5 C6 C7 C8 -45.6(5) . . . .
C6 C1 C2 C3 -1.3(7) . . . .
C6 C7 C8 C9 173.5(3) . . . .
C6 C7 C8 C11 -6.5(5) . . . .
C7 C8 C9 O3 26.8(4) . . . .
C7 C8 C9 O4 -151.0(3) . . . .
C7 C8 C11 C12 -85.8(4) . . . .
C8 C11 C12 O1 68.6(3) . . . .
C8 C11 C12 C13 -169.9(3) . . . .
C8 C11 C12 C14 -42.4(3) . . . .
C9 C8 C11 C12 94.2(3) . . . .
C10 O3 C9 O4 0.9(5) . . . .
C10 O3 C9 C8 -176.9(3) . . . .
C11 C8 C9 O3 -153.2(3) . . . .
C11 C8 C9 O4 29.0(5) . . . .
C11 C12 C14 O2 -66.3(4) . . . .
C11 C12 C14 N1 114.3(3) . . . .
C12 O1 C15 N1 -0.6(4) . . . .
C12 O1 C15 C16 -179.7(2) . . . .
C13 C12 C14 O2 61.5(5) . . . .
C13 C12 C14 N1 -117.9(3) . . . .
C14 N1 C15 O1 -0.4(4) . . . .
C14 N1 C15 C16 178.6(3) . . . .
C15 O1 C12 C11 -117.9(3) . . . .
C15 O1 C12 C13 119.0(3) . . . .
C15 O1 C12 C14 1.2(3) . . . .
C15 N1 C14 O2 -178.2(4) . . . .
C15 N1 C14 C12 1.2(4) . . . .
C15 C16 C17 C18 179.6(4) . . . .
C15 C16 C21 C20 179.2(3) . . . .
C16 C17 C18 C19 0.9(7) . . . .
C17 C16 C21 C20 -0.9(6) . . . .
C17 C18 C19 C20 -0.3(8) . . . .
C18 C19 C20 C21 -0.9(7) . . . .
C19 C20 C21 C16 1.5(6) . . . .
C21 C16 C17 C18 -0.3(6) . . . .
